data_7245025
loop_
_publ_author_name
'Budzikur, Daria'
'Kinzhybalo, Vasyl'
'\'Slepokura, Katarzyna'

_publ_section_title
;
 Crystal engineering and structural diversity of 2-aminopyridinium
 hypodiphosphates obtained by crystallization and dehydration
;
_journal_name_full CrystEngComm
_journal_paper_doi 10.1039/D2CE00261B
_journal_year 2022
_chemical_formula_moiety '4(C5 H7 N2), 2(H3 P2 O6), (H2 P2 O6), 0.40 (H2 O)'
_chemical_formula_sum 'C20 H36.8 N8 O18.4 P6'
_chemical_formula_weight 869.59
_space_group_crystal_system monoclinic
_space_group_IT_number 14
_space_group_name_Hall '-P 2ybc'
_space_group_name_H-M_alt 'P 1 21/c 1'
_atom_sites_solution_hydrogens mixed
_atom_sites_solution_primary dual
_atom_sites_solution_secondary difmap
_audit_creation_method SHELXL-2016/6
_audit_update_record
;
2022-02-24 deposited with the CCDC.	2022-05-13 downloaded from the CCDC.
;
_cell_angle_alpha 90
_cell_angle_beta 97.50(3)
_cell_angle_gamma 90
_cell_formula_units_Z 4
_cell_length_a 13.737(5)
_cell_length_b 10.658(3)
_cell_length_c 24.822(9)
_cell_measurement_reflns_used 18276
_cell_measurement_temperature 100(2)
_cell_measurement_theta_max 75.4430
_cell_measurement_theta_min 3.2050
_cell_volume 3603(2)
_computing_cell_refinement 'CrysAlisPro 1.171.41.80a (Rigaku OD, 2020)'
_computing_data_collection 'CrysAlisPro 1.171.41.80a (Rigaku OD, 2020)'
_computing_data_reduction 'CrysAlisPro 1.171.41.80a (Rigaku OD, 2020)'
_computing_structure_refinement 'SHELXL-2016/6 (Sheldrick, 2016)'
_computing_structure_solution 'SHELXT 2014/5 (Sheldrick, 2014)'
_diffrn_ambient_temperature 100(2)
_diffrn_detector 'Hybrid Pixel Array Detector'
_diffrn_detector_area_resol_mean 10.0000
_diffrn_detector_type 'HyPix-Arc 150'
_diffrn_measured_fraction_theta_full 0.997
_diffrn_measured_fraction_theta_max 0.983
_diffrn_measurement_device 'four-circle diffractometer'
_diffrn_measurement_device_type 'XtaLAB Synergy R, DW system, HyPix-Arc 150'
_diffrn_measurement_method '\w scans'
_diffrn_radiation_type CuK\a
_diffrn_radiation_wavelength 1.5418
_diffrn_reflns_av_R_equivalents 0.0842
_diffrn_reflns_av_unetI/netI 0.0381
_diffrn_reflns_Laue_measured_fraction_full 0.997
_diffrn_reflns_Laue_measured_fraction_max 0.983
_diffrn_reflns_limit_h_max 15
_diffrn_reflns_limit_h_min -17
_diffrn_reflns_limit_k_max 13
_diffrn_reflns_limit_k_min -13
_diffrn_reflns_limit_l_max 31
_diffrn_reflns_limit_l_min -30
_diffrn_reflns_number 34209
_diffrn_reflns_point_group_measured_fraction_full 0.997
_diffrn_reflns_point_group_measured_fraction_max 0.983
_diffrn_reflns_theta_full 67.680
_diffrn_reflns_theta_max 76.088
_diffrn_reflns_theta_min 3.245
_diffrn_source 'Rotating-anode X-ray tube'
_diffrn_source_type 'Rigaku (Cu) X-ray Source'
_exptl_absorpt_coefficient_mu 3.561
_exptl_absorpt_correction_T_max 1.00000
_exptl_absorpt_correction_T_min 0.54753
_exptl_absorpt_correction_type multi-scan
_exptl_absorpt_process_details
;
CrysAlisPro 1.171.41.80a (Rigaku Oxford Diffraction, 2020)
Empirical absorption correction using spherical harmonics,
implemented in SCALE3 ABSPACK scaling algorithm.
;
_exptl_crystal_colour colourless
_exptl_crystal_density_diffrn 1.603
_exptl_crystal_description plate
_exptl_crystal_F_000 1800
_exptl_crystal_size_max 0.540
_exptl_crystal_size_mid 0.110
_exptl_crystal_size_min 0.090
_refine_diff_density_max 0.747
_refine_diff_density_min -1.047
_refine_diff_density_rms 0.143
_refine_ls_extinction_method none
_refine_ls_goodness_of_fit_ref 1.067
_refine_ls_hydrogen_treatment mixed
_refine_ls_matrix_type full
_refine_ls_number_parameters 514
_refine_ls_number_reflns 7396
_refine_ls_number_restraints 18
_refine_ls_restrained_S_all 1.066
_refine_ls_R_factor_all 0.1042
_refine_ls_R_factor_gt 0.0949
_refine_ls_shift/su_max 0.000
_refine_ls_shift/su_mean 0.000
_refine_ls_structure_factor_coef Fsqd
_refine_ls_weighting_details 'w=1/[\s^2^(Fo^2^)+(0.1861P)^2^+6.3481P] where P=(Fo^2^+2Fc^2^)/3'
_refine_ls_weighting_scheme calc
_refine_ls_wR_factor_gt 0.2841
_refine_ls_wR_factor_ref 0.2951
_reflns_Friedel_coverage 0.000
_reflns_number_gt 6098
_reflns_number_total 7396
_reflns_threshold_expression 'I > 2\s(I)'
_cod_data_source_file d2ce00261b4.cif
_cod_data_source_block exp_452
_cod_original_sg_symbol_H-M 'P 21/c'
_cod_original_formula_sum 'C20 H36.80 N8 O18.40 P6'
_cod_database_code 7245025
_shelx_shelxl_version_number 2016/6
_shelx_space_group_comment
;
The symmetry employed for this shelxl refinement is uniquely defined
by the following loop, which should always be used as a source of
symmetry information in preference to the above space-group names.
They are only intended as comments.
;
_shelx_estimated_absorpt_t_min 0.249
_shelx_estimated_absorpt_t_max 0.740

loop_
_space_group_symop_operation_xyz
'x, y, z'
'-x, y+1/2, -z+1/2'
'-x, -y, -z'
'x, -y-1/2, z-1/2'

loop_
_atom_site_label
_atom_site_type_symbol
_atom_site_fract_x
_atom_site_fract_y
_atom_site_fract_z
_atom_site_U_iso_or_equiv
_atom_site_adp_type
_atom_site_occupancy
_atom_site_site_symmetry_order
_atom_site_calc_flag
_atom_site_refinement_flags_posn
_atom_site_refinement_flags_adp
_atom_site_refinement_flags_occupancy
_atom_site_disorder_assembly
_atom_site_disorder_group
P1A P 0.22800(9) 0.75563(11) 0.32688(5) 0.0390(3) Uani 1 1 d . . . . .
O1A O 0.2179(3) 0.6226(3) 0.30877(13) 0.0491(8) Uani 1 1 d . . . . .
O2A O 0.3081(2) 0.8345(3) 0.30389(13) 0.0428(7) Uani 1 1 d . . . . .
H2PA H 0.358670 0.790541 0.303239 0.064 Uiso 1 1 calc R U . . .
O3A O 0.1351(2) 0.8383(3) 0.31086(13) 0.0441(7) Uani 1 1 d . . . . .
H3PA H 0.084434 0.795256 0.312896 0.066 Uiso 1 1 calc R U . . .
P2A P 0.26213(9) 0.75374(10) 0.41518(5) 0.0384(3) Uani 1 1 d . . . . .
O4A O 0.1684(3) 0.7480(3) 0.43958(14) 0.0460(8) Uani 1 1 d . . . . .
O5A O 0.3287(2) 0.6423(3) 0.42672(13) 0.0445(7) Uani 1 1 d . . . . .
O6A O 0.3174(2) 0.8791(3) 0.43247(13) 0.0431(7) Uani 1 1 d . . . . .
H6PA H 0.376902 0.871828 0.428476 0.065 Uiso 1 1 calc R U . . .
P1B P 0.57529(9) 0.74034(10) 0.33227(5) 0.0375(3) Uani 1 1 d . . . . .
O1B O 0.4725(2) 0.7330(3) 0.30253(13) 0.0424(7) Uani 1 1 d . . . . .
O2B O 0.6371(2) 0.8493(3) 0.31817(12) 0.0427(7) Uani 1 1 d . . . . .
O3B O 0.6267(2) 0.6118(3) 0.32296(12) 0.0411(7) Uani 1 1 d . . . . .
H3PB H 0.687870 0.620610 0.329112 0.062 Uiso 1 1 calc R U . . .
P2B P 0.56737(9) 0.75703(10) 0.41908(5) 0.0372(3) Uani 1 1 d . . . . .
O4B O 0.6690(2) 0.7567(3) 0.44917(13) 0.0428(7) Uani 1 1 d . . . . .
O5B O 0.5055(2) 0.8722(3) 0.42496(12) 0.0408(7) Uani 1 1 d . . . . .
O6B O 0.5156(2) 0.6361(3) 0.43683(13) 0.0414(7) Uani 1 1 d . . . . .
H6PB H 0.454728 0.648446 0.434085 0.062 Uiso 1 1 calc R U . . .
P1C P 0.91724(9) 0.77078(12) 0.42956(5) 0.0438(3) Uani 1 1 d . . . . .
O1C O 0.9347(3) 0.6483(3) 0.45753(16) 0.0601(10) Uani 1 1 d . . . . .
O2C O 0.8349(2) 0.8541(3) 0.44776(14) 0.0465(7) Uani 1 1 d . . . . .
H2PC H 0.785254 0.809835 0.450540 0.070 Uiso 1 1 calc R U . . .
O3C O 1.0061(2) 0.8625(3) 0.43727(14) 0.0474(8) Uani 1 1 d . . . . .
H3PC H 1.058478 0.821734 0.437756 0.071 Uiso 1 1 calc R U . . .
P2C P 0.88107(9) 0.73492(11) 0.34264(5) 0.0440(3) Uani 1 1 d . . . . .
O4C O 0.9739(3) 0.7225(4) 0.31843(17) 0.0581(9) Uani 1 1 d . . . . .
O5C O 0.8144(2) 0.6221(3) 0.33798(14) 0.0483(8) Uani 1 1 d . . . . .
O6C O 0.8243(2) 0.8532(3) 0.31803(14) 0.0472(8) Uani 1 1 d . . . . .
H6PC H 0.764091 0.844646 0.320153 0.071 Uiso 1 1 calc R U . . .
N1A N 0.2927(3) 0.3967(4) 0.36026(15) 0.0439(8) Uani 1 1 d . . . . .
H1NA H 0.288505 0.478974 0.361930 0.053 Uiso 1 1 calc R U . . .
C2A C 0.2970(3) 0.3305(4) 0.40698(18) 0.0414(9) Uani 1 1 d . . . . .
N2A N 0.2940(3) 0.3909(4) 0.45359(15) 0.0462(9) Uani 1 1 d . . . . .
H2A1 H 0.289146 0.473188 0.453856 0.055 Uiso 1 1 calc R U . . .
H2A2 H 0.296751 0.348497 0.484183 0.055 Uiso 1 1 calc R U . . .
C3A C 0.3017(3) 0.1976(5) 0.40291(19) 0.0462(10) Uani 1 1 d . . . . .
H3A H 0.303843 0.147157 0.434591 0.055 Uiso 1 1 calc R U . . .
C4A C 0.3031(3) 0.1429(5) 0.3534(2) 0.0477(11) Uani 1 1 d . . . . .
H4A H 0.306160 0.054117 0.350837 0.057 Uiso 1 1 calc R U . . .
C5A C 0.3000(4) 0.2156(5) 0.3062(2) 0.0487(11) Uani 1 1 d . . . . .
H5A H 0.301787 0.177335 0.271765 0.058 Uiso 1 1 calc R U . . .
C6A C 0.2944(4) 0.3426(5) 0.3110(2) 0.0487(11) Uani 1 1 d . . . . .
H6A H 0.291744 0.393790 0.279488 0.058 Uiso 1 1 calc R U . . .
N1B N 0.5466(3) 1.1091(4) 0.39103(15) 0.0420(8) Uani 1 1 d . . . . .
H1NB H 0.544359 1.026813 0.393389 0.050 Uiso 1 1 calc R U . . .
C2B C 0.5470(3) 1.1609(4) 0.34161(17) 0.0406(9) Uani 1 1 d . . . . .
N2B N 0.5449(3) 1.0891(4) 0.29793(15) 0.0454(9) Uani 1 1 d . . . . .
H2B1 H 0.543203 1.006928 0.301082 0.054 Uiso 1 1 calc R U . . .
H2B2 H 0.545177 1.123616 0.265741 0.054 Uiso 1 1 calc R U . . .
C3B C 0.5494(4) 1.2946(5) 0.33875(19) 0.0447(10) Uani 1 1 d . . . . .
H3B H 0.549383 1.335429 0.304718 0.054 Uiso 1 1 calc R U . . .
C4B C 0.5517(4) 1.3630(5) 0.3849(2) 0.0477(10) Uani 1 1 d . . . . .
H4B H 0.553162 1.451948 0.382878 0.057 Uiso 1 1 calc R U . . .
C5B C 0.5519(4) 1.3050(5) 0.4358(2) 0.0479(11) Uani 1 1 d . . . . .
H5B H 0.553653 1.353591 0.467964 0.058 Uiso 1 1 calc R U . . .
C6B C 0.5494(3) 1.1774(5) 0.43762(19) 0.0457(10) Uani 1 1 d . . . . .
H6B H 0.549704 1.135906 0.471501 0.055 Uiso 1 1 calc R U . . .
N1C N 0.8152(3) 0.3827(4) 0.37212(15) 0.0427(8) Uani 1 1 d . . . . .
H1NC H 0.824299 0.463968 0.369040 0.051 Uiso 1 1 calc R U . . .
C2C C 0.8163(3) 0.3334(4) 0.42232(18) 0.0427(10) Uani 1 1 d . . . . .
N2C N 0.8342(3) 0.4094(4) 0.46512(15) 0.0475(9) Uani 1 1 d . . . . .
H2C1 H 0.844825 0.489773 0.460310 0.057 Uiso 1 1 calc R U . . .
H2C2 H 0.835257 0.379160 0.498185 0.057 Uiso 1 1 calc R U . . .
C3C C 0.8002(3) 0.2027(5) 0.42634(19) 0.0444(10) Uani 1 1 d . . . . .
H3C H 0.799165 0.164517 0.460859 0.053 Uiso 1 1 calc R U . . .
C4C C 0.7861(3) 0.1326(5) 0.3804(2) 0.0479(11) Uani 1 1 d . . . . .
H4C H 0.775551 0.044867 0.383260 0.057 Uiso 1 1 calc R U . . .
C5C C 0.7868(4) 0.1862(5) 0.3288(2) 0.0486(11) Uani 1 1 d . . . . .
H5C H 0.777906 0.136276 0.296806 0.058 Uiso 1 1 calc R U . . .
C6C C 0.8006(3) 0.3126(5) 0.32639(19) 0.0472(11) Uani 1 1 d . . . . .
H6C H 0.799926 0.352044 0.292035 0.057 Uiso 1 1 calc R U . . .
N1D N 0.9486(5) 0.8155(8) 0.1744(3) 0.0554(17) Uani 0.742(10) 1 d D . P A 1
H1ND H 0.947475 0.865610 0.202480 0.067 Uiso 0.742(10) 1 calc R U P A 1
N2D N 0.9473(5) 0.9884(7) 0.1145(3) 0.068(2) Uani 0.742(10) 1 d D . P A 1
H2D1 H 0.947222 1.020088 0.081733 0.082 Uiso 0.742(10) 1 calc R U P A 1
H2D2 H 0.946554 1.038660 0.142569 0.082 Uiso 0.742(10) 1 calc R U P A 1
C2D C 0.9486(7) 0.8664(10) 0.1214(4) 0.050(2) Uani 0.742(10) 1 d D . P A 1
C3D C 0.9499(6) 0.7814(8) 0.0797(3) 0.0410(15) Uani 0.742(10) 1 d D . P A 1
H3D H 0.948342 0.811452 0.043566 0.049 Uiso 0.742(10) 1 calc R U P A 1
C4D C 0.9532(6) 0.6575(11) 0.0888(4) 0.0520(18) Uani 0.742(10) 1 d D . P A 1
H4D H 0.955663 0.602328 0.059008 0.062 Uiso 0.742(10) 1 calc R U P A 1
C5D C 0.9532(6) 0.6075(9) 0.1399(4) 0.059(2) Uani 0.742(10) 1 d D . P A 1
H5D H 0.955276 0.519391 0.145670 0.071 Uiso 0.742(10) 1 calc R U P A 1
C6D C 0.9502(6) 0.6884(10) 0.1813(4) 0.0533(18) Uani 0.742(10) 1 d D . P A 1
H6D H 0.949261 0.655681 0.216832 0.064 Uiso 0.742(10) 1 calc R U P A 1
N1E N 0.9511(19) 0.7347(17) 0.1925(9) 0.052(6) Uiso 0.258(10) 1 d D . P A 2
H1NE H 0.953743 0.705329 0.225780 0.063 Uiso 0.258(10) 1 calc R U P A 2
N2E N 0.9314(12) 0.9409(15) 0.2231(6) 0.051(5) Uiso 0.258(10) 1 d D . P A 2
H2E1 H 0.924528 1.022139 0.217524 0.061 Uiso 0.258(10) 1 calc R U P A 2
H2E2 H 0.932078 0.910167 0.256042 0.061 Uiso 0.258(10) 1 calc R U P A 2
C2E C 0.941(2) 0.8656(16) 0.1823(8) 0.059(8) Uiso 0.258(10) 1 d D . P A 2
C3E C 0.941(3) 0.901(2) 0.1289(8) 0.056(10) Uiso 0.258(10) 1 d D . P A 2
H3E H 0.936008 0.988260 0.120731 0.067 Uiso 0.258(10) 1 calc R U P A 2
C4E C 0.947(2) 0.8215(19) 0.0877(9) 0.044(7) Uiso 0.258(10) 1 d D . P A 2
H4E H 0.944542 0.851956 0.051628 0.052 Uiso 0.258(10) 1 calc R U P A 2
C5E C 0.956(4) 0.695(2) 0.0983(10) 0.11(2) Uiso 0.258(10) 1 d D . P A 2
H5E H 0.962248 0.637243 0.069818 0.127 Uiso 0.258(10) 1 calc R U P A 2
C6E C 0.957(3) 0.655(2) 0.1498(11) 0.069(10) Uiso 0.258(10) 1 d D . P A 2
H6E H 0.962049 0.567873 0.156886 0.083 Uiso 0.258(10) 1 calc R U P A 2
O1W O 0.9249(6) 0.9909(9) 0.2494(4) 0.045(3) Uiso 0.367(11) 1 d DG . P B 1
H1W1 H 0.897188 0.961097 0.274799 0.068 Uiso 0.367(11) 1 d DG U P B 1
H1W2 H 0.886148 1.041999 0.232069 0.068 Uiso 0.367(11) 1 d DG U P B 1

loop_
_atom_site_aniso_label
_atom_site_aniso_U_11
_atom_site_aniso_U_22
_atom_site_aniso_U_33
_atom_site_aniso_U_23
_atom_site_aniso_U_13
_atom_site_aniso_U_12
P1A 0.0386(6) 0.0404(6) 0.0371(6) -0.0003(4) 0.0019(4) -0.0001(4)
O1A 0.0515(19) 0.0440(18) 0.0505(18) -0.0053(14) 0.0017(14) -0.0006(14)
O2A 0.0379(16) 0.0474(17) 0.0430(16) 0.0026(13) 0.0049(12) -0.0008(13)
O3A 0.0388(16) 0.0478(17) 0.0444(16) 0.0022(14) 0.0002(13) 0.0028(13)
P2A 0.0352(6) 0.0416(6) 0.0375(6) 0.0026(4) 0.0013(4) -0.0004(4)
O4A 0.0452(19) 0.0524(19) 0.0402(17) 0.0058(13) 0.0046(14) 0.0007(14)
O5A 0.0395(16) 0.0436(17) 0.0491(17) 0.0069(13) 0.0013(13) -0.0002(13)
O6A 0.0401(16) 0.0447(17) 0.0430(16) -0.0026(13) 0.0003(12) -0.0001(13)
P1B 0.0368(6) 0.0396(6) 0.0355(6) 0.0002(4) 0.0021(4) 0.0012(4)
O1B 0.0357(16) 0.0530(19) 0.0376(16) -0.0025(13) 0.0012(12) 0.0014(13)
O2B 0.0429(16) 0.0429(16) 0.0422(16) 0.0039(13) 0.0057(12) 0.0005(13)
O3B 0.0361(15) 0.0417(16) 0.0454(16) -0.0012(13) 0.0048(12) 0.0024(12)
P2B 0.0360(6) 0.0392(6) 0.0356(6) 0.0004(4) 0.0018(4) -0.0007(4)
O4B 0.0382(17) 0.0496(18) 0.0393(17) 0.0034(13) -0.0004(13) -0.0023(13)
O5B 0.0427(16) 0.0400(16) 0.0397(15) -0.0017(12) 0.0049(12) 0.0010(13)
O6B 0.0391(16) 0.0398(16) 0.0450(16) 0.0058(13) 0.0044(12) 0.0012(13)
P1C 0.0369(6) 0.0419(6) 0.0512(7) 0.0057(5) 0.0006(5) -0.0009(4)
O1C 0.051(2) 0.0472(19) 0.078(3) 0.0147(18) -0.0061(17) 0.0001(16)
O2C 0.0369(16) 0.0502(18) 0.0520(18) 0.0002(15) 0.0040(13) -0.0016(13)
O3C 0.0368(16) 0.0470(18) 0.0574(19) 0.0002(15) 0.0017(14) -0.0036(13)
P2C 0.0369(6) 0.0414(6) 0.0532(7) -0.0032(5) 0.0042(5) -0.0008(4)
O4C 0.046(2) 0.056(2) 0.073(3) -0.0142(18) 0.0109(17) -0.0056(16)
O5C 0.0378(16) 0.0390(17) 0.067(2) -0.0044(15) 0.0018(14) -0.0018(13)
O6C 0.0444(17) 0.0433(17) 0.0527(18) 0.0018(14) 0.0020(14) -0.0045(14)
N1A 0.048(2) 0.0393(19) 0.044(2) 0.0046(16) 0.0060(16) 0.0033(16)
C2A 0.041(2) 0.044(2) 0.038(2) 0.0029(18) 0.0001(16) -0.0005(18)
N2A 0.054(2) 0.043(2) 0.0408(19) 0.0012(16) 0.0031(16) -0.0005(17)
C3A 0.045(2) 0.047(2) 0.045(2) 0.003(2) -0.0023(18) -0.001(2)
C4A 0.043(2) 0.048(3) 0.050(3) -0.002(2) 0.0003(19) 0.001(2)
C5A 0.046(3) 0.056(3) 0.043(2) -0.005(2) 0.0026(19) 0.002(2)
C6A 0.048(3) 0.055(3) 0.043(2) 0.006(2) 0.0048(19) 0.003(2)
N1B 0.0383(18) 0.043(2) 0.0430(19) 0.0042(16) -0.0007(14) -0.0018(15)
C2B 0.041(2) 0.040(2) 0.039(2) 0.0016(17) -0.0001(17) 0.0012(17)
N2B 0.052(2) 0.042(2) 0.0410(19) -0.0005(16) 0.0016(16) 0.0008(17)
C3B 0.048(2) 0.041(2) 0.044(2) 0.0044(19) 0.0029(19) -0.001(2)
C4B 0.048(3) 0.043(2) 0.052(3) -0.002(2) 0.007(2) 0.002(2)
C5B 0.049(3) 0.050(3) 0.045(2) -0.007(2) 0.0061(19) -0.006(2)
C6B 0.041(2) 0.051(3) 0.044(2) 0.000(2) 0.0027(18) -0.0015(19)
N1C 0.0411(19) 0.043(2) 0.043(2) 0.0063(16) 0.0028(15) 0.0001(16)
C2C 0.037(2) 0.046(2) 0.045(2) 0.0033(19) 0.0038(17) 0.0022(18)
N2C 0.056(2) 0.043(2) 0.043(2) 0.0034(16) 0.0042(16) -0.0056(18)
C3C 0.042(2) 0.044(2) 0.046(2) 0.004(2) 0.0012(18) -0.0024(19)
C4C 0.042(2) 0.047(3) 0.053(3) 0.001(2) -0.0004(19) 0.000(2)
C5C 0.047(3) 0.054(3) 0.045(2) -0.002(2) 0.0055(19) 0.002(2)
C6C 0.045(2) 0.054(3) 0.041(2) 0.002(2) 0.0018(18) -0.002(2)
N1D 0.048(3) 0.069(5) 0.050(3) -0.008(4) 0.007(2) -0.005(3)
N2D 0.049(3) 0.058(4) 0.097(5) -0.012(4) 0.010(3) 0.001(3)
C2D 0.041(4) 0.054(5) 0.054(5) -0.007(4) 0.003(3) -0.006(4)
C3D 0.040(3) 0.044(4) 0.038(3) -0.003(3) 0.003(2) -0.002(3)
C4D 0.036(4) 0.056(4) 0.063(4) 0.005(4) 0.002(3) -0.002(3)
C5D 0.048(4) 0.052(5) 0.079(6) 0.004(5) 0.010(4) 0.005(4)
C6D 0.046(4) 0.062(5) 0.051(5) 0.004(4) 0.003(3) 0.000(4)

loop_
_atom_type_symbol
_atom_type_description
_atom_type_scat_dispersion_real
_atom_type_scat_dispersion_imag
_atom_type_scat_source
C C 0.0181 0.0091 'International Tables Vol C Tables 4.2.6.8 and 6.1.1.4'
H H 0.0000 0.0000 'International Tables Vol C Tables 4.2.6.8 and 6.1.1.4'
N N 0.0311 0.0180 'International Tables Vol C Tables 4.2.6.8 and 6.1.1.4'
O O 0.0492 0.0322 'International Tables Vol C Tables 4.2.6.8 and 6.1.1.4'
P P 0.2955 0.4335 'International Tables Vol C Tables 4.2.6.8 and 6.1.1.4'

loop_
_geom_angle_atom_site_label_1
_geom_angle_atom_site_label_2
_geom_angle_atom_site_label_3
_geom_angle
_geom_angle_site_symmetry_1
_geom_angle_site_symmetry_3
_geom_angle_publ_flag
O1A P1A O2A 116.6(2) . . yes
O1A P1A O3A 114.83(19) . . yes
O2A P1A O3A 101.33(18) . . yes
O1A P1A P2A 107.10(14) . . yes
O2A P1A P2A 107.76(13) . . yes
O3A P1A P2A 108.85(14) . . yes
P1A O2A H2PA 109.5 . . ?
P1A O3A H3PA 109.5 . . ?
O4A P2A O5A 115.16(19) . . yes
O4A P2A O6A 109.64(19) . . yes
O5A P2A O6A 111.11(19) . . yes
O4A P2A P1A 108.91(15) . . yes
O5A P2A P1A 104.15(14) . . yes
O6A P2A P1A 107.46(13) . . yes
P2A O6A H6PA 109.5 . . ?
O2B P1B O1B 116.51(19) . . yes
O2B P1B O3B 111.14(18) . . yes
O1B P1B O3B 107.01(18) . . yes
O2B P1B P2B 105.61(13) . . yes
O1B P1B P2B 108.89(15) . . yes
O3B P1B P2B 107.33(13) . . yes
P1B O3B H3PB 109.5 . . ?
O4B P2B O5B 117.04(19) . . yes
O4B P2B O6B 106.68(18) . . yes
O5B P2B O6B 111.09(19) . . yes
O4B P2B P1B 109.26(15) . . yes
O5B P2B P1B 105.25(13) . . yes
O6B P2B P1B 107.14(13) . . yes
P2B O6B H6PB 109.5 . . ?
O1C P1C O2C 116.6(2) . . yes
O1C P1C O3C 114.8(2) . . yes
O2C P1C O3C 101.18(19) . . yes
O1C P1C P2C 108.09(18) . . yes
O2C P1C P2C 107.92(14) . . yes
O3C P1C P2C 107.77(15) . . yes
P1C O2C H2PC 109.5 . . ?
P1C O3C H3PC 109.5 . . ?
O4C P2C O5C 116.3(2) . . yes
O4C P2C O6C 108.9(2) . . yes
O5C P2C O6C 110.24(19) . . yes
O4C P2C P1C 108.59(18) . . yes
O5C P2C P1C 105.85(16) . . yes
O6C P2C P1C 106.41(15) . . yes
P2C O6C H6PC 109.5 . . ?
C2A N1A C6A 123.2(4) . . ?
C2A N1A H1NA 118.4 . . ?
C6A N1A H1NA 118.4 . . ?
N2A C2A N1A 119.4(4) . . ?
N2A C2A C3A 123.4(4) . . ?
N1A C2A C3A 117.1(4) . . ?
C2A N2A H2A1 120.0 . . ?
C2A N2A H2A2 120.0 . . ?
H2A1 N2A H2A2 120.0 . . ?
C4A C3A C2A 119.7(4) . . ?
C4A C3A H3A 120.1 . . ?
C2A C3A H3A 120.1 . . ?
C3A C4A C5A 121.0(5) . . ?
C3A C4A H4A 119.5 . . ?
C5A C4A H4A 119.5 . . ?
C6A C5A C4A 118.2(5) . . ?
C6A C5A H5A 120.9 . . ?
C4A C5A H5A 120.9 . . ?
N1A C6A C5A 120.6(4) . . ?
N1A C6A H6A 119.7 . . ?
C5A C6A H6A 119.7 . . ?
C2B N1B C6B 123.5(4) . . ?
C2B N1B H1NB 118.3 . . ?
C6B N1B H1NB 118.3 . . ?
N2B C2B N1B 120.5(4) . . ?
N2B C2B C3B 122.3(4) . . ?
N1B C2B C3B 117.2(4) . . ?
C2B N2B H2B1 120.0 . . ?
C2B N2B H2B2 120.0 . . ?
H2B1 N2B H2B2 120.0 . . ?
C4B C3B C2B 119.5(4) . . ?
C4B C3B H3B 120.2 . . ?
C2B C3B H3B 120.2 . . ?
C3B C4B C5B 121.4(5) . . ?
C3B C4B H4B 119.3 . . ?
C5B C4B H4B 119.3 . . ?
C6B C5B C4B 118.2(4) . . ?
C6B C5B H5B 120.9 . . ?
C4B C5B H5B 120.9 . . ?
C5B C6B N1B 120.2(4) . . ?
C5B C6B H6B 119.9 . . ?
N1B C6B H6B 119.9 . . ?
C2C N1C C6C 122.8(4) . . ?
C2C N1C H1NC 118.6 . . ?
C6C N1C H1NC 118.6 . . ?
N2C C2C N1C 118.6(4) . . ?
N2C C2C C3C 123.8(4) . . ?
N1C C2C C3C 117.7(4) . . ?
C2C N2C H2C1 120.0 . . ?
C2C N2C H2C2 120.0 . . ?
H2C1 N2C H2C2 120.0 . . ?
C4C C3C C2C 119.3(4) . . ?
C4C C3C H3C 120.3 . . ?
C2C C3C H3C 120.3 . . ?
C3C C4C C5C 121.8(5) . . ?
C3C C4C H4C 119.1 . . ?
C5C C4C H4C 119.1 . . ?
C6C C5C C4C 117.3(4) . . ?
C6C C5C H5C 121.3 . . ?
C4C C5C H5C 121.3 . . ?
N1C C6C C5C 121.1(4) . . ?
N1C C6C H6C 119.5 . . ?
C5C C6C H6C 119.5 . . ?
C6D N1D C2D 119.5(8) . . ?
C6D N1D H1ND 120.2 . . ?
C2D N1D H1ND 120.2 . . ?
C2D N2D H2D1 120.0 . . ?
C2D N2D H2D2 120.0 . . ?
H2D1 N2D H2D2 120.0 . . ?
N2D C2D C3D 123.6(8) . . ?
N2D C2D N1D 119.9(9) . . ?
C3D C2D N1D 116.5(8) . . ?
C4D C3D C2D 121.6(8) . . ?
C4D C3D H3D 119.2 . . ?
C2D C3D H3D 119.2 . . ?
C3D C4D C5D 122.3(11) . . ?
C3D C4D H4D 118.8 . . ?
C5D C4D H4D 118.8 . . ?
C6D C5D C4D 117.3(9) . . ?
C6D C5D H5D 121.3 . . ?
C4D C5D H5D 121.3 . . ?
C5D C6D N1D 122.7(7) . . ?
C5D C6D H6D 118.6 . . ?
N1D C6D H6D 118.6 . . ?
C6E N1E C2E 118.9(16) . . ?
C6E N1E H1NE 120.5 . . ?
C2E N1E H1NE 120.5 . . ?
C2E N2E H2E1 120.0 . . ?
C2E N2E H2E2 120.0 . . ?
H2E1 N2E H2E2 120.0 . . ?
N2E C2E C3E 125.9(17) . . ?
N2E C2E N1E 118.7(16) . . ?
C3E C2E N1E 115.4(15) . . ?
C4E C3E C2E 124(2) . . ?
C4E C3E H3E 117.8 . . ?
C2E C3E H3E 117.8 . . ?
C3E C4E C5E 119(2) . . ?
C3E C4E H4E 120.3 . . ?
C5E C4E H4E 120.3 . . ?
C6E C5E C4E 118.6(19) . . ?
C6E C5E H5E 120.7 . . ?
C4E C5E H5E 120.7 . . ?
C5E C6E N1E 123(2) . . ?
C5E C6E H6E 118.4 . . ?
N1E C6E H6E 118.4 . . ?
H1W1 O1W H1W2 108.1 . . ?

loop_
_geom_bond_atom_site_label_1
_geom_bond_atom_site_label_2
_geom_bond_distance
_geom_bond_site_symmetry_2
_geom_bond_publ_flag
P1A O1A 1.488(3) . yes
P1A O2A 1.551(3) . yes
P1A O3A 1.559(3) . yes
P1A P2A 2.1808(18) . yes
O2A H2PA 0.8400 . ?
O3A H3PA 0.8400 . ?
P2A O4A 1.494(4) . yes
P2A O5A 1.503(3) . yes
P2A O6A 1.568(3) . yes
O6A H6PA 0.8400 . ?
P1B O2B 1.507(3) . yes
P1B O1B 1.508(3) . yes
P1B O3B 1.572(3) . yes
P1B P2B 2.1790(19) . yes
O3B H3PB 0.8400 . ?
P2B O4B 1.495(3) . yes
P2B O5B 1.511(3) . yes
P2B O6B 1.563(3) . yes
O6B H6PB 0.8400 . ?
P1C O1C 1.484(4) . yes
P1C O2C 1.551(3) . yes
P1C O3C 1.556(3) . yes
P1C P2C 2.184(2) . yes
O2C H2PC 0.8400 . ?
O3C H3PC 0.8400 . ?
P2C O4C 1.485(4) . yes
P2C O5C 1.507(3) . yes
P2C O6C 1.564(3) . yes
O6C H6PC 0.8400 . ?
N1A C2A 1.352(6) . ?
N1A C6A 1.355(6) . ?
N1A H1NA 0.8800 . ?
C2A N2A 1.329(6) . ?
C2A C3A 1.422(7) . ?
N2A H2A1 0.8800 . ?
N2A H2A2 0.8800 . ?
C3A C4A 1.363(7) . ?
C3A H3A 0.9500 . ?
C4A C5A 1.400(7) . ?
C4A H4A 0.9500 . ?
C5A C6A 1.362(7) . ?
C5A H5A 0.9500 . ?
C6A H6A 0.9500 . ?
N1B C2B 1.345(6) . ?
N1B C6B 1.363(6) . ?
N1B H1NB 0.8800 . ?
C2B N2B 1.324(6) . ?
C2B C3B 1.428(6) . ?
N2B H2B1 0.8800 . ?
N2B H2B2 0.8800 . ?
C3B C4B 1.355(7) . ?
C3B H3B 0.9500 . ?
C4B C5B 1.404(7) . ?
C4B H4B 0.9500 . ?
C5B C6B 1.361(7) . ?
C5B H5B 0.9500 . ?
C6B H6B 0.9500 . ?
N1C C2C 1.351(6) . ?
N1C C6C 1.352(6) . ?
N1C H1NC 0.8800 . ?
C2C N2C 1.333(6) . ?
C2C C3C 1.417(7) . ?
N2C H2C1 0.8800 . ?
N2C H2C2 0.8800 . ?
C3C C4C 1.355(7) . ?
C3C H3C 0.9500 . ?
C4C C5C 1.404(7) . ?
C4C H4C 0.9500 . ?
C5C C6C 1.363(7) . ?
C5C H5C 0.9500 . ?
C6C H6C 0.9500 . ?
N1D C6D 1.366(12) . ?
N1D C2D 1.421(10) . ?
N1D H1ND 0.8800 . ?
N2D C2D 1.312(12) . ?
N2D H2D1 0.8800 . ?
N2D H2D2 0.8800 . ?
C2D C3D 1.378(13) . ?
C3D C4D 1.340(12) . ?
C3D H3D 0.9500 . ?
C4D C5D 1.374(11) . ?
C4D H4D 0.9500 . ?
C5D C6D 1.347(14) . ?
C5D H5D 0.9500 . ?
C6D H6D 0.9500 . ?
N1E C6E 1.366(12) . ?
N1E C2E 1.421(10) . ?
N1E H1NE 0.8800 . ?
N2E C2E 1.312(12) . ?
N2E H2E1 0.8800 . ?
N2E H2E2 0.8800 . ?
C2E C3E 1.378(13) . ?
C3E C4E 1.340(12) . ?
C3E H3E 0.9500 . ?
C4E C5E 1.374(11) . ?
C4E H4E 0.9500 . ?
C5E C6E 1.347(15) . ?
C5E H5E 0.9500 . ?
C6E H6E 0.9500 . ?
O1W H1W1 0.8400 . ?
O1W H1W2 0.8400 . ?

loop_
_geom_hbond_atom_site_label_D
_geom_hbond_atom_site_label_H
_geom_hbond_atom_site_label_A
_geom_hbond_distance_DH
_geom_hbond_distance_HA
_geom_hbond_distance_DA
_geom_hbond_angle_DHA
_geom_hbond_site_symmetry_A
O2A H2PA O1B 0.84 1.68 2.508(4) 167.5 .
O3A H3PA O4C 0.84 1.73 2.563(5) 173.6 1_455
O6A H6PA O5B 0.84 1.78 2.616(5) 173.3 .
O3B H3PB O5C 0.84 1.72 2.560(4) 173.3 .
O6B H6PB O5A 0.84 1.72 2.548(5) 168.8 .
O2C H2PC O4B 0.84 1.69 2.509(5) 164.2 .
O3C H3PC O4A 0.84 1.70 2.537(5) 176.3 1_655
O6C H6PC O2B 0.84 1.74 2.572(5) 170.6 .
N1A H1NA O1A 0.88 2.17 2.854(5) 134.6 .
N1A H1NA O5A 0.88 2.39 3.100(5) 138.4 .
N2A H2A1 O5A 0.88 2.02 2.818(5) 149.6 .
N2A H2A2 O4B 0.88 2.00 2.870(5) 168.2 3_666
N1B H1NB O5B 0.88 1.93 2.744(5) 153.1 .
N2B H2B1 O2B 0.88 2.13 2.867(5) 141.4 .
N2B H2B2 O1B 0.88 2.05 2.911(5) 167.5 2_655
C5B H5B O6B 0.95 2.66 3.467(6) 142.8 3_676
N1C H1NC O5C 0.88 1.85 2.688(5) 158.3 .
N2C H2C1 O1C 0.88 2.10 2.914(5) 153.8 .
N2C H2C2 O4A 0.88 2.06 2.904(5) 160.2 3_666
C3C H3C O4A 0.95 2.62 3.341(6) 132.6 3_666
C5C H5C O1A 0.95 2.63 3.474(6) 147.8 2_645
C6C H6C O2A 0.95 2.64 3.388(6) 135.7 2_645
N1D H1ND O1W 0.88 1.83 2.688(13) 166.3 .
N2D H2D1 O1C 0.88 2.42 3.079(9) 131.9 2_755
N2D H2D2 O4C 0.88 2.39 3.114(8) 140.2 2_755
C3D H3D O1C 0.95 2.16 3.104(8) 171.0 4_575
C5D H5D O3A 0.95 2.60 3.404(10) 142.1 2_645
C6D H6D O4C 0.95 2.60 3.396(10) 141.6 .
C6D H6D O1W 0.95 2.53 3.092(13) 118.1 2_745
N1E H1NE O4C 0.88 2.29 3.10(2) 154.2 .
N2E H2E1 O1A 0.88 2.25 2.856(17) 125.8 2_655
N2E H2E2 O4C 0.88 2.55 3.316(17) 146.2 .
N2E H2E2 O6C 0.88 2.35 3.082(16) 140.6 .
O1W H1W1 O6C 0.84 1.94 2.754(10) 163.2 .
O1W H1W2 O1A 0.84 1.85 2.677(9) 166.8 2_655

loop_
_geom_torsion_atom_site_label_1
_geom_torsion_atom_site_label_2
_geom_torsion_atom_site_label_3
_geom_torsion_atom_site_label_4
_geom_torsion
_geom_torsion_site_symmetry_1
_geom_torsion_site_symmetry_2
_geom_torsion_site_symmetry_3
_geom_torsion_site_symmetry_4
_geom_torsion_publ_flag
O1A P1A P2A O4A -86.0(2) . . . . yes
O2A P1A P2A O4A 147.8(2) . . . . yes
O3A P1A P2A O4A 38.7(2) . . . . yes
O1A P1A P2A O5A 37.4(2) . . . . yes
O2A P1A P2A O5A -88.8(2) . . . . yes
O3A P1A P2A O5A 162.10(19) . . . . yes
O1A P1A P2A O6A 155.3(2) . . . . yes
O2A P1A P2A O6A 29.1(2) . . . . yes
O3A P1A P2A O6A -79.96(19) . . . . yes
O2B P1B P2B O4B -57.5(2) . . . . yes
O1B P1B P2B O4B 176.7(2) . . . . yes
O3B P1B P2B O4B 61.14(19) . . . . yes
O2B P1B P2B O5B 69.0(2) . . . . yes
O1B P1B P2B O5B -56.9(2) . . . . yes
O3B P1B P2B O5B -172.39(17) . . . . yes
O2B P1B P2B O6B -172.72(17) . . . . yes
O1B P1B P2B O6B 61.4(2) . . . . yes
O3B P1B P2B O6B -54.1(2) . . . . yes
O1C P1C P2C O4C -84.7(2) . . . . yes
O2C P1C P2C O4C 148.4(2) . . . . yes
O3C P1C P2C O4C 39.9(2) . . . . yes
O1C P1C P2C O5C 40.8(2) . . . . yes
O2C P1C P2C O5C -86.0(2) . . . . yes
O3C P1C P2C O5C 165.45(19) . . . . yes
O1C P1C P2C O6C 158.1(2) . . . . yes
O2C P1C P2C O6C 31.3(2) . . . . yes
O3C P1C P2C O6C -77.3(2) . . . . yes
C6A N1A C2A N2A -179.4(4) . . . . ?
C6A N1A C2A C3A -1.3(7) . . . . ?
N2A C2A C3A C4A 179.0(5) . . . . ?
N1A C2A C3A C4A 1.0(6) . . . . ?
C2A C3A C4A C5A 0.0(7) . . . . ?
C3A C4A C5A C6A -0.8(7) . . . . ?
C2A N1A C6A C5A 0.5(7) . . . . ?
C4A C5A C6A N1A 0.5(7) . . . . ?
C6B N1B C2B N2B 179.5(4) . . . . ?
C6B N1B C2B C3B -0.8(6) . . . . ?
N2B C2B C3B C4B -179.9(5) . . . . ?
N1B C2B C3B C4B 0.4(6) . . . . ?
C2B C3B C4B C5B 0.1(7) . . . . ?
C3B C4B C5B C6B -0.2(7) . . . . ?
C4B C5B C6B N1B -0.2(7) . . . . ?
C2B N1B C6B C5B 0.7(7) . . . . ?
C6C N1C C2C N2C 178.1(4) . . . . ?
C6C N1C C2C C3C -0.8(6) . . . . ?
N2C C2C C3C C4C -177.6(5) . . . . ?
N1C C2C C3C C4C 1.2(6) . . . . ?
C2C C3C C4C C5C -0.3(7) . . . . ?
C3C C4C C5C C6C -1.0(7) . . . . ?
C2C N1C C6C C5C -0.5(7) . . . . ?
C4C C5C C6C N1C 1.4(7) . . . . ?
C6D N1D C2D N2D -179.8(7) . . . . ?
C6D N1D C2D C3D 0.3(12) . . . . ?
N2D C2D C3D C4D 178.6(8) . . . . ?
N1D C2D C3D C4D -1.5(13) . . . . ?
C2D C3D C4D C5D 1.6(13) . . . . ?
C3D C4D C5D C6D -0.3(13) . . . . ?
C4D C5D C6D N1D -0.9(12) . . . . ?
C2D N1D C6D C5D 0.9(12) . . . . ?
C6E N1E C2E N2E 178(3) . . . . ?
C6E N1E C2E C3E -2(5) . . . . ?
N2E C2E C3E C4E -178(3) . . . . ?
N1E C2E C3E C4E 2(5) . . . . ?
C2E C3E C4E C5E -2(6) . . . . ?
C3E C4E C5E C6E 1(7) . . . . ?
C4E C5E C6E N1E -2(7) . . . . ?
C2E N1E C6E C5E 2(6) . . . . ?
